data_7115805
loop_
_publ_author_name
'Xiaomin Xu'
'Bowen Shan'
'Sergii Kalytchuk'
'Minghua Xie'
'Shuaijun Yang'
'Danqing Liu'
'Stephen V. Kershaw'
'Qian Miao'

_publ_section_title
;
 Synthesis, solution-processed thin film transistors and solid solutions
 of silylethynylated diazatetracenes
;
_journal_name_full Chem.Commun.
_journal_page_first 12828
_journal_paper_doi 10.1039/C4cc04627G
_journal_volume 50
_journal_year 2014
_chemical_formula_sum 'C38 H46 Cl4 N2 Si2'
_chemical_formula_weight 728.75
_chemical_name_systematic
; 
 5,12-bis((triisopropylsilyl)ethynyl)tetracene
 1,2,3,4-tetrachloro-6, 11-bis((triisopropylsilyl)ethynyl)-5,12-diazatetracene 
;
_space_group_IT_number 15
_symmetry_cell_setting monoclinic
_symmetry_space_group_name_Hall '-C 2yc'
_symmetry_space_group_name_H-M 'C 1 2/c 1'
_atom_sites_solution_hydrogens geom
_atom_sites_solution_primary direct
_atom_sites_solution_secondary difmap
_audit_creation_method SHELXL-97
_cell_angle_alpha 90.00
_cell_angle_beta 103.9080(10)
_cell_angle_gamma 90.00
_cell_formula_units_Z 8
_cell_length_a 35.4482(19)
_cell_length_b 15.1828(8)
_cell_length_c 14.9575(8)
_cell_measurement_reflns_used 162
_cell_measurement_temperature 296(2)
_cell_measurement_theta_max 15
_cell_measurement_theta_min 15
_cell_volume 7814.2(7)
_computing_cell_refinement 'BRUKER KAPPA APEXII DUO DIFFRACTOMETER'
_computing_data_collection 'BRUKER KAPPA APEXII DUO DIFFRACTOMETER'
_computing_data_reduction 'BRUKER KAPPA APEXII DUO DIFFRACTOMETER'
_computing_molecular_graphics 'SIEMENS SHELXTL'
_computing_publication_material 'SIEMENS SHELXTL'
_computing_structure_refinement 'SHELXL-97 (Sheldrick, 2008)'
_computing_structure_solution 'SHELXS-97 (Sheldrick, 2008)'
_diffrn_ambient_temperature 296(2)
_diffrn_measured_fraction_theta_full 0.996
_diffrn_measured_fraction_theta_max 0.996
_diffrn_measurement_device_type 'BRUKER KAPPA APEXII DUO DIFFRACTOMETER'
_diffrn_measurement_method 'PHI & OMEGA SCAN'
_diffrn_radiation_monochromator graphite
_diffrn_radiation_source 'fine-focus sealed tube'
_diffrn_radiation_type MoK\a
_diffrn_radiation_wavelength 0.71073
_diffrn_reflns_av_R_equivalents 0.0553
_diffrn_reflns_av_sigmaI/netI 0.0411
_diffrn_reflns_limit_h_max 42
_diffrn_reflns_limit_h_min -42
_diffrn_reflns_limit_k_max 17
_diffrn_reflns_limit_k_min -18
_diffrn_reflns_limit_l_max 17
_diffrn_reflns_limit_l_min -17
_diffrn_reflns_number 41070
_diffrn_reflns_theta_full 25.25
_diffrn_reflns_theta_max 25.25
_diffrn_reflns_theta_min 1.47
_exptl_absorpt_coefficient_mu 0.393
_exptl_absorpt_correction_T_max 0.7456
_exptl_absorpt_correction_T_min 0.6882
_exptl_absorpt_correction_type multi-scan
_exptl_crystal_colour black
_exptl_crystal_density_diffrn 1.239
_exptl_crystal_density_method 'not measured'
_exptl_crystal_description block
_exptl_crystal_F_000 3072
_exptl_crystal_size_max 0.50
_exptl_crystal_size_mid 0.40
_exptl_crystal_size_min 0.30
_refine_diff_density_max 0.500
_refine_diff_density_min -0.314
_refine_diff_density_rms 0.060
_refine_ls_extinction_method none
_refine_ls_goodness_of_fit_ref 1.078
_refine_ls_hydrogen_treatment riding
_refine_ls_matrix_type full
_refine_ls_number_parameters 415
_refine_ls_number_reflns 7039
_refine_ls_number_restraints 0
_refine_ls_restrained_S_all 1.078
_refine_ls_R_factor_all 0.1275
_refine_ls_R_factor_gt 0.0751
_refine_ls_shift/su_max 0.006
_refine_ls_shift/su_mean 0.000
_refine_ls_structure_factor_coef Fsqd
_refine_ls_weighting_details 'calc w=1/[\s^2^(Fo^2^)+(0.0978P)^2^+23.9056P] where P=(Fo^2^+2Fc^2^)/3'
_refine_ls_weighting_scheme calc
_refine_ls_wR_factor_gt 0.2067
_refine_ls_wR_factor_ref 0.2537
_reflns_number_gt 4101
_reflns_number_total 7039
_reflns_threshold_expression >2sigma(I)
_cod_data_source_file c4cc04627g2.cif
_cod_data_source_block solid_solution(2)0.19(1b)0.81
_cod_depositor_comments
;
  Moved the _audit_creation_method data item out of the loop.

  Antanas Vaitkus,
  2019-03-01
;
_cod_original_sg_symbol_H-M C2/c
_cod_database_code 7115805

loop_
_symmetry_equiv_pos_as_xyz
'x, y, z'
'-x, y, -z+1/2'
'x+1/2, y+1/2, z'
'-x+1/2, y+1/2, -z+1/2'
'-x, -y, -z'
'x, -y, z-1/2'
'-x+1/2, -y+1/2, -z'
'x+1/2, -y+1/2, z-1/2'

loop_
_atom_site_label
_atom_site_type_symbol
_atom_site_fract_x
_atom_site_fract_y
_atom_site_fract_z
_atom_site_U_iso_or_equiv
_atom_site_adp_type
_atom_site_occupancy
_atom_site_symmetry_multiplicity
_atom_site_calc_flag
_atom_site_refinement_flags
Si1 Si 0.40744(4) -0.05152(11) 1.09084(12) 0.0765(5) Uani 1 1 d .
Si2 Si 0.08997(4) 0.02552(11) 0.63006(10) 0.0650(4) Uani 1 1 d .
Cl1 Cl 0.33684(4) 0.26799(13) 0.99626(12) 0.0980(6) Uani 1 1 d .
Cl2 Cl 0.29591(6) 0.44962(12) 0.94532(13) 0.1016(6) Uani 1 1 d .
Cl3 Cl 0.21193(6) 0.45908(12) 0.82701(13) 0.1062(6) Uani 1 1 d .
Cl4 Cl 0.16563(4) 0.28679(12) 0.75847(12) 0.0965(6) Uani 1 1 d .
N1 N 0.28775(11) 0.1170(3) 0.9252(3) 0.0607(11) Uani 1 1 d .
N2 N 0.21002(11) 0.1258(3) 0.8178(3) 0.0632(11) Uani 1 1 d .
C1 C 0.32432(13) -0.0443(3) 0.9750(3) 0.0620(13) Uani 1 1 d .
C2 C 0.35743(15) -0.0491(4) 1.0200(4) 0.0732(15) Uani 1 1 d .
C3 C 0.4361(2) -0.1244(7) 1.0273(8) 0.149(4) Uani 1 1 d .
H3A H 0.4253 -0.1826 1.0348 0.179 Uiso 1 1 calc R
C4 C 0.4787(2) -0.1363(8) 1.0813(9) 0.199(5) Uani 1 1 d .
H4A H 0.4919 -0.1745 1.0475 0.298 Uiso 1 1 calc R
H4B H 0.4794 -0.1619 1.1403 0.298 Uiso 1 1 calc R
H4C H 0.4914 -0.0801 1.0896 0.298 Uiso 1 1 calc R
C5 C 0.4300(3) -0.1196(9) 0.9325(7) 0.191(6) Uani 1 1 d .
H5A H 0.4464 -0.1614 0.9120 0.286 Uiso 1 1 calc R
H5B H 0.4360 -0.0613 0.9152 0.286 Uiso 1 1 calc R
H5C H 0.4033 -0.1328 0.9044 0.286 Uiso 1 1 calc R
C6 C 0.4060(2) -0.1054(7) 1.2032(6) 0.126(3) Uani 1 1 d .
H6A H 0.4320 -0.1026 1.2447 0.151 Uiso 1 1 calc R
C7 C 0.3774(4) -0.0668(10) 1.2506(7) 0.207(6) Uani 1 1 d .
H7A H 0.3788 -0.0977 1.3073 0.310 Uiso 1 1 calc R
H7B H 0.3517 -0.0721 1.2117 0.310 Uiso 1 1 calc R
H7C H 0.3834 -0.0058 1.2635 0.310 Uiso 1 1 calc R
C8 C 0.3930(4) -0.1959(8) 1.1957(10) 0.221(6) Uani 1 1 d .
H8A H 0.3932 -0.2182 1.2559 0.331 Uiso 1 1 calc R
H8B H 0.4100 -0.2306 1.1689 0.331 Uiso 1 1 calc R
H8C H 0.3671 -0.1988 1.1574 0.331 Uiso 1 1 calc R
C9 C 0.4234(3) 0.0671(6) 1.1112(8) 0.172(5) Uani 1 1 d .
H9A H 0.4021 0.0922 1.1347 0.206 Uiso 1 1 calc R
C10 C 0.4549(6) 0.0885(9) 1.1792(12) 0.326(12) Uani 1 1 d .
H10A H 0.4582 0.1512 1.1813 0.489 Uiso 1 1 calc R
H10B H 0.4776 0.0611 1.1672 0.489 Uiso 1 1 calc R
H10C H 0.4512 0.0681 1.2373 0.489 Uiso 1 1 calc R
C11 C 0.4192(4) 0.1149(7) 1.0239(11) 0.233(7) Uani 1 1 d .
H11A H 0.4273 0.1749 1.0365 0.350 Uiso 1 1 calc R
H11B H 0.3925 0.1136 0.9902 0.350 Uiso 1 1 calc R
H11C H 0.4350 0.0874 0.9882 0.350 Uiso 1 1 calc R
C12 C 0.16722(13) -0.0223(4) 0.7581(3) 0.0637(13) Uani 1 1 d .
C13 C 0.13498(13) -0.0112(4) 0.7102(3) 0.0689(14) Uani 1 1 d .
C14 C 0.05451(14) -0.0689(4) 0.6015(4) 0.0721(15) Uani 1 1 d .
H14A H 0.0315 -0.0466 0.5573 0.087 Uiso 1 1 calc R
C15 C 0.0411(2) -0.1030(5) 0.6832(5) 0.109(2) Uani 1 1 d .
H15A H 0.0231 -0.1505 0.6641 0.164 Uiso 1 1 calc R
H15B H 0.0286 -0.0564 0.7086 0.164 Uiso 1 1 calc R
H15C H 0.0631 -0.1239 0.7291 0.164 Uiso 1 1 calc R
C16 C 0.0700(2) -0.1460(5) 0.5557(5) 0.101(2) Uani 1 1 d .
H16A H 0.0508 -0.1918 0.5428 0.152 Uiso 1 1 calc R
H16B H 0.0933 -0.1682 0.5962 0.152 Uiso 1 1 calc R
H16C H 0.0756 -0.1265 0.4992 0.152 Uiso 1 1 calc R
C17 C 0.10556(17) 0.0588(5) 0.5227(4) 0.093(2) Uani 1 1 d .
H17A H 0.1163 0.0055 0.5015 0.112 Uiso 1 1 calc R
C18 C 0.1379(2) 0.1263(5) 0.5383(5) 0.112(2) Uani 1 1 d .
H18A H 0.1445 0.1386 0.4810 0.168 Uiso 1 1 calc R
H18B H 0.1602 0.1036 0.5817 0.168 Uiso 1 1 calc R
H18C H 0.1294 0.1795 0.5620 0.168 Uiso 1 1 calc R
C19 C 0.0713(2) 0.0864(6) 0.4429(5) 0.124(3) Uani 1 1 d .
H19A H 0.0808 0.1012 0.3899 0.186 Uiso 1 1 calc R
H19B H 0.0585 0.1367 0.4612 0.186 Uiso 1 1 calc R
H19C H 0.0532 0.0386 0.4279 0.186 Uiso 1 1 calc R
C20 C 0.07112(18) 0.1221(5) 0.6826(5) 0.097(2) Uani 1 1 d .
H20A H 0.0850 0.1723 0.6645 0.117 Uiso 1 1 calc R
C21 C 0.0806(2) 0.1268(6) 0.7839(5) 0.128(3) Uani 1 1 d .
H21A H 0.0700 0.1800 0.8027 0.191 Uiso 1 1 calc R
H21B H 0.1083 0.1267 0.8071 0.191 Uiso 1 1 calc R
H21C H 0.0697 0.0769 0.8079 0.191 Uiso 1 1 calc R
C22 C 0.02807(18) 0.1430(5) 0.6403(5) 0.111(2) Uani 1 1 d .
H22A H 0.0207 0.1943 0.6695 0.166 Uiso 1 1 calc R
H22B H 0.0123 0.0940 0.6495 0.166 Uiso 1 1 calc R
H22C H 0.0243 0.1539 0.5756 0.166 Uiso 1 1 calc R
C23 C 0.26735(12) 0.0433(4) 0.8967(3) 0.0555(12) Uani 1 1 d .
C24 C 0.28481(12) -0.0406(4) 0.9207(3) 0.0566(12) Uani 1 1 d .
C25 C 0.26367(13) -0.1174(4) 0.8926(3) 0.0580(12) Uani 1 1 d .
C26 C 0.27982(14) -0.2030(4) 0.9143(3) 0.0686(15) Uani 1 1 d .
H26A H 0.3052 -0.2079 0.9492 0.082 Uiso 1 1 calc R
C27 C 0.25954(16) -0.2772(4) 0.8860(4) 0.0799(16) Uani 1 1 d .
H27A H 0.2711 -0.3318 0.9018 0.096 Uiso 1 1 calc R
C28 C 0.22056(16) -0.2728(4) 0.8320(4) 0.0806(16) Uani 1 1 d .
H28A H 0.2066 -0.3241 0.8128 0.097 Uiso 1 1 calc R
C29 C 0.20403(15) -0.1933(4) 0.8090(4) 0.0721(15) Uani 1 1 d .
H29A H 0.1787 -0.1912 0.7732 0.087 Uiso 1 1 calc R
C30 C 0.22365(12) -0.1128(4) 0.8368(3) 0.0587(13) Uani 1 1 d .
C31 C 0.20665(12) -0.0305(4) 0.8129(3) 0.0572(12) Uani 1 1 d .
C32 C 0.22760(12) 0.0480(4) 0.8418(3) 0.0557(12) Uani 1 1 d .
C33 C 0.27022(14) 0.1943(4) 0.9023(3) 0.0615(13) Uani 1 1 d .
C34 C 0.29058(15) 0.2750(4) 0.9318(3) 0.0680(14) Uani 1 1 d .
C35 C 0.27276(17) 0.3542(4) 0.9098(4) 0.0719(15) Uani 1 1 d .
C36 C 0.23345(17) 0.3582(4) 0.8552(4) 0.0729(15) Uani 1 1 d .
C37 C 0.21317(15) 0.2840(4) 0.8253(4) 0.0694(14) Uani 1 1 d .
C38 C 0.23038(14) 0.1989(4) 0.8468(3) 0.0625(13) Uani 1 1 d .

loop_
_atom_site_aniso_label
_atom_site_aniso_U_11
_atom_site_aniso_U_22
_atom_site_aniso_U_33
_atom_site_aniso_U_23
_atom_site_aniso_U_13
_atom_site_aniso_U_12
Si1 0.0487(8) 0.0803(11) 0.0850(10) 0.0055(8) -0.0144(7) -0.0003(7)
Si2 0.0417(7) 0.0828(11) 0.0613(8) 0.0027(7) -0.0054(5) -0.0002(6)
Cl1 0.0642(9) 0.1161(14) 0.1063(12) -0.0078(10) 0.0058(8) -0.0167(8)
Cl2 0.1097(13) 0.0988(13) 0.1040(12) -0.0123(10) 0.0409(10) -0.0215(10)
Cl3 0.1216(14) 0.0926(13) 0.1088(13) 0.0025(10) 0.0365(11) 0.0238(10)
Cl4 0.0711(9) 0.1109(13) 0.0992(11) 0.0107(9) 0.0041(8) 0.0256(8)
N1 0.046(2) 0.086(3) 0.050(2) 0.003(2) 0.0111(17) 0.005(2)
N2 0.045(2) 0.088(3) 0.055(2) 0.006(2) 0.0069(17) 0.001(2)
C1 0.049(3) 0.076(4) 0.056(3) 0.001(2) 0.001(2) 0.007(2)
C2 0.059(3) 0.078(4) 0.073(3) 0.000(3) -0.002(3) 0.010(3)
C3 0.072(4) 0.177(9) 0.185(10) -0.026(8) 0.007(5) 0.035(5)
C4 0.073(5) 0.223(12) 0.283(14) -0.025(11) 0.008(7) 0.060(7)
C5 0.192(11) 0.250(15) 0.135(9) -0.001(9) 0.050(8) 0.097(10)
C6 0.081(5) 0.164(9) 0.116(6) 0.050(6) -0.010(4) -0.001(5)
C7 0.170(11) 0.33(2) 0.114(8) 0.014(10) 0.022(8) 0.011(12)
C8 0.222(14) 0.164(12) 0.279(16) 0.091(11) 0.066(12) -0.023(10)
C9 0.142(8) 0.117(7) 0.205(10) 0.044(7) -0.057(7) -0.067(6)
C10 0.44(3) 0.164(13) 0.30(2) -0.014(13) -0.05(2) -0.163(16)
C11 0.199(12) 0.143(10) 0.328(18) 0.119(11) 0.004(12) -0.037(9)
C12 0.048(3) 0.087(4) 0.052(3) 0.002(3) 0.005(2) 0.001(2)
C13 0.048(3) 0.093(4) 0.059(3) 0.002(3) -0.001(2) -0.001(3)
C14 0.048(3) 0.090(4) 0.068(3) 0.002(3) -0.006(2) -0.004(3)
C15 0.090(5) 0.124(6) 0.116(6) 0.006(5) 0.032(4) -0.020(4)
C16 0.095(5) 0.096(5) 0.110(5) -0.020(4) 0.020(4) -0.002(4)
C17 0.075(4) 0.118(5) 0.077(4) 0.012(4) -0.003(3) -0.016(4)
C18 0.086(4) 0.136(7) 0.113(5) 0.023(5) 0.025(4) -0.022(4)
C19 0.121(6) 0.152(7) 0.078(4) 0.029(4) -0.019(4) -0.030(5)
C20 0.078(4) 0.097(5) 0.105(5) -0.014(4) -0.002(3) 0.006(3)
C21 0.115(6) 0.160(8) 0.105(6) -0.035(5) 0.022(5) 0.019(5)
C22 0.075(4) 0.118(6) 0.131(6) -0.005(5) 0.010(4) 0.033(4)
C23 0.039(2) 0.084(4) 0.042(2) 0.001(2) 0.0076(18) 0.001(2)
C24 0.041(2) 0.083(4) 0.043(2) 0.004(2) 0.0044(18) 0.007(2)
C25 0.045(2) 0.085(4) 0.044(2) 0.006(2) 0.0115(19) 0.008(2)
C26 0.048(3) 0.096(4) 0.061(3) 0.008(3) 0.010(2) 0.014(3)
C27 0.062(3) 0.091(5) 0.085(4) 0.012(3) 0.016(3) 0.010(3)
C28 0.065(3) 0.085(4) 0.091(4) -0.001(3) 0.015(3) -0.002(3)
C29 0.050(3) 0.097(4) 0.066(3) 0.001(3) 0.010(2) -0.008(3)
C30 0.043(2) 0.090(4) 0.044(2) 0.006(2) 0.0106(19) 0.002(2)
C31 0.038(2) 0.089(4) 0.043(2) 0.007(2) 0.0057(17) 0.003(2)
C32 0.040(2) 0.082(4) 0.043(2) 0.010(2) 0.0078(18) 0.009(2)
C33 0.053(3) 0.085(4) 0.049(3) 0.003(3) 0.020(2) 0.001(3)
C34 0.064(3) 0.090(4) 0.054(3) 0.004(3) 0.021(2) 0.002(3)
C35 0.082(4) 0.083(4) 0.060(3) -0.005(3) 0.033(3) -0.006(3)
C36 0.085(4) 0.083(4) 0.058(3) 0.005(3) 0.034(3) 0.015(3)
C37 0.064(3) 0.086(4) 0.061(3) 0.006(3) 0.018(2) 0.013(3)
C38 0.054(3) 0.088(4) 0.048(3) 0.014(3) 0.019(2) 0.016(3)

loop_
_atom_type_symbol
_atom_type_description
_atom_type_scat_dispersion_real
_atom_type_scat_dispersion_imag
_atom_type_scat_source
C C 0.0033 0.0016 'International Tables Vol C Tables 4.2.6.8 and 6.1.1.4'
H H 0.0000 0.0000 'International Tables Vol C Tables 4.2.6.8 and 6.1.1.4'
N N 0.0061 0.0033 'International Tables Vol C Tables 4.2.6.8 and 6.1.1.4'
Si Si 0.0817 0.0704 'International Tables Vol C Tables 4.2.6.8 and 6.1.1.4'
Cl Cl 0.1484 0.1585 'International Tables Vol C Tables 4.2.6.8 and 6.1.1.4'

loop_
_geom_angle_atom_site_label_1
_geom_angle_atom_site_label_2
_geom_angle_atom_site_label_3
_geom_angle
C2 Si1 C6 107.2(3)
C2 Si1 C9 106.5(4)
C6 Si1 C9 110.0(5)
C2 Si1 C3 106.3(3)
C6 Si1 C3 109.0(5)
C9 Si1 C3 117.4(6)
C13 Si2 C20 107.9(3)
C13 Si2 C14 110.1(3)
C20 Si2 C14 114.0(3)
C13 Si2 C17 104.5(3)
C20 Si2 C17 110.9(3)
C14 Si2 C17 109.1(3)
C33 N1 C23 118.0(4)
C38 N2 C32 117.6(4)
C2 C1 C24 178.7(6)
C1 C2 Si1 177.3(5)
C5 C3 C4 115.9(9)
C5 C3 Si1 120.6(7)
C4 C3 Si1 112.3(7)
C8 C6 C7 99.8(9)
C8 C6 Si1 114.9(8)
C7 C6 Si1 114.9(7)
C10 C9 C11 115.9(11)
C10 C9 Si1 120.6(9)
C11 C9 Si1 111.4(9)
C13 C12 C31 176.3(6)
C12 C13 Si2 168.7(5)
C15 C14 C16 108.6(6)
C15 C14 Si2 113.7(4)
C16 C14 Si2 113.1(4)
C18 C17 C19 111.2(6)
C18 C17 Si2 114.6(5)
C19 C17 Si2 113.2(5)
C21 C20 C22 111.9(6)
C21 C20 Si2 117.1(5)
C22 C20 Si2 114.2(5)
N1 C23 C24 119.8(4)
N1 C23 C32 120.8(4)
C24 C23 C32 119.4(4)
C25 C24 C23 120.1(4)
C25 C24 C1 121.1(4)
C23 C24 C1 118.8(4)
C24 C25 C26 122.4(4)
C24 C25 C30 120.5(5)
C26 C25 C30 117.1(5)
C27 C26 C25 122.4(5)
C26 C27 C28 120.6(6)
C29 C28 C27 119.3(6)
C28 C29 C30 122.9(5)
C31 C30 C29 123.0(4)
C31 C30 C25 119.3(5)
C29 C30 C25 117.7(5)
C30 C31 C32 120.9(4)
C30 C31 C12 121.4(5)
C32 C31 C12 117.7(5)
N2 C32 C31 118.9(4)
N2 C32 C23 121.3(5)
C31 C32 C23 119.8(4)
N1 C33 C34 120.2(4)
N1 C33 C38 121.1(5)
C34 C33 C38 118.7(5)
C35 C34 C33 120.6(5)
C35 C34 Cl1 121.5(5)
C33 C34 Cl1 117.8(4)
C34 C35 C36 120.3(5)
C34 C35 Cl2 121.3(5)
C36 C35 Cl2 118.3(5)
C37 C36 C35 121.2(5)
C37 C36 Cl3 119.5(5)
C35 C36 Cl3 119.3(5)
C36 C37 C38 120.9(5)
C36 C37 Cl4 122.2(4)
C38 C37 Cl4 116.9(4)
N2 C38 C37 120.5(4)
N2 C38 C33 121.2(5)
C37 C38 C33 118.3(5)

loop_
_geom_bond_atom_site_label_1
_geom_bond_atom_site_label_2
_geom_bond_distance
Si1 C2 1.834(5)
Si1 C6 1.881(8)
Si1 C9 1.890(9)
Si1 C3 1.905(9)
Si2 C13 1.837(5)
Si2 C20 1.862(7)
Si2 C14 1.886(5)
Si2 C17 1.889(6)
Cl1 C34 1.694(5)
Cl2 C35 1.687(6)
Cl3 C36 1.718(6)
Cl4 C37 1.742(5)
N1 C33 1.333(6)
N1 C23 1.346(6)
N2 C38 1.338(7)
N2 C32 1.343(6)
C1 C2 1.207(6)
C1 C24 1.441(6)
C3 C5 1.384(12)
C3 C4 1.542(11)
C6 C8 1.444(13)
C6 C7 1.490(13)
C9 C10 1.358(16)
C9 C11 1.469(15)
C12 C13 1.206(6)
C12 C31 1.446(6)
C14 C15 1.506(8)
C14 C16 1.524(8)
C17 C18 1.513(9)
C17 C19 1.542(8)
C20 C21 1.472(9)
C20 C22 1.538(8)
C23 C24 1.423(7)
C23 C32 1.452(6)
C24 C25 1.396(7)
C25 C26 1.426(7)
C25 C30 1.464(6)
C26 C27 1.349(8)
C27 C28 1.425(7)
C28 C29 1.350(8)
C29 C30 1.418(7)
C30 C31 1.395(7)
C31 C32 1.416(7)
C33 C34 1.437(8)
C33 C38 1.458(7)
C34 C35 1.361(8)
C35 C36 1.437(8)
C36 C37 1.354(8)
C37 C38 1.431(7)
